data_4514266
loop_
_publ_author_name
'Scott, Hayley S.'
'Shivanna, Mohana'
'Bajpai, Alankriti'
'Madden, David G.'
'Chen, Kai-Jie'
'Pham, Tony'
'Forrest, Katherine A.'
'Hogan, Adam'
'Space, Brian'
'Perry Iv, John J.'
'Zaworotko, Michael J.'

_publ_section_title
;
 Highly Selective Separation of C2H2 from CO2 by a New Dichromate-Based
 Hybrid Ultramicroporous Material.
;
_journal_issue 39
_journal_name_full 'ACS applied materials &amp; interfaces'
_journal_page_first 33395
_journal_page_last 33400
_journal_paper_doi 10.1021/acsami.6b15250
_journal_volume 9
_journal_year 2017
_chemical_formula_sum 'C32 H24 Cr2 N4 Ni O7'
_chemical_formula_weight 739.26
_chemical_name_systematic
; 
 ? 
;
_space_group_IT_number 15
_symmetry_cell_setting monoclinic
_symmetry_space_group_name_Hall '-C 2yc'
_symmetry_space_group_name_H-M 'C 1 2/c 1'
_atom_sites_solution_hydrogens geom
_atom_sites_solution_primary direct
_atom_sites_solution_secondary difmap
_audit_creation_method SHELXL-97
_cell_angle_alpha 90.00
_cell_angle_beta 112.228(2)
_cell_angle_gamma 90.00
_cell_formula_units_Z 4
_cell_length_a 21.7531(19)
_cell_length_b 22.563(2)
_cell_length_c 8.8918(7)
_cell_measurement_reflns_used 9061
_cell_measurement_temperature 100(2)
_cell_measurement_theta_max 27.48
_cell_measurement_theta_min 2.89
_cell_volume 4039.9(6)
_computing_cell_refinement 'Bruker SAINT'
_computing_data_collection 'Bruker APEX2'
_computing_data_reduction 'Bruker SAINT'
_computing_molecular_graphics XSEED
_computing_structure_refinement 'SHELXL-2014 (Sheldrick 2014)'
_computing_structure_solution 'SHELXS-97 (Sheldrick 2008)'
_diffrn_ambient_temperature 100(2)
_diffrn_measured_fraction_theta_full 0.992
_diffrn_measured_fraction_theta_max 0.992
_diffrn_measurement_device_type 'Bruker APEX-II CCD'
_diffrn_measurement_method '\f and \w scans'
_diffrn_radiation_monochromator graphite
_diffrn_radiation_source 'fine-focus sealed tube'
_diffrn_radiation_type MoK\a
_diffrn_radiation_wavelength 0.71073
_diffrn_reflns_av_R_equivalents 0.0427
_diffrn_reflns_av_sigmaI/netI 0.0209
_diffrn_reflns_limit_h_max 28
_diffrn_reflns_limit_h_min -28
_diffrn_reflns_limit_k_max 29
_diffrn_reflns_limit_k_min -29
_diffrn_reflns_limit_l_max 11
_diffrn_reflns_limit_l_min -11
_diffrn_reflns_number 65462
_diffrn_reflns_theta_full 27.55
_diffrn_reflns_theta_max 27.55
_diffrn_reflns_theta_min 2.71
_exptl_absorpt_coefficient_mu 1.032
_exptl_absorpt_correction_T_max 0.7456
_exptl_absorpt_correction_T_min 0.6289
_exptl_absorpt_correction_type multi-scan
_exptl_absorpt_process_details SADABS
_exptl_crystal_colour Yellow
_exptl_crystal_density_diffrn 1.215
_exptl_crystal_density_method 'not measured'
_exptl_crystal_description Block
_exptl_crystal_F_000 1504
_exptl_crystal_size_max 0.04
_exptl_crystal_size_mid 0.04
_exptl_crystal_size_min 0.04
_platon_squeeze_details
;
;
_refine_diff_density_max 1.204
_refine_diff_density_min -1.299
_refine_diff_density_rms 0.131
_refine_ls_extinction_method none
_refine_ls_goodness_of_fit_ref 1.082
_refine_ls_hydrogen_treatment constr
_refine_ls_matrix_type full
_refine_ls_number_parameters 246
_refine_ls_number_reflns 4641
_refine_ls_number_restraints 0
_refine_ls_restrained_S_all 1.082
_refine_ls_R_factor_all 0.0794
_refine_ls_R_factor_gt 0.0715
_refine_ls_shift/su_max 0.001
_refine_ls_shift/su_mean 0.000
_refine_ls_structure_factor_coef Fsqd
_refine_ls_weighting_details 'calc w=1/[\s^2^(Fo^2^)+(0.1048P)^2^+31.5701P] where P=(Fo^2^+2Fc^2^)/3'
_refine_ls_weighting_scheme calc
_refine_ls_wR_factor_gt 0.2091
_refine_ls_wR_factor_ref 0.2140
_reflns_number_gt 4011
_reflns_number_total 4641
_reflns_threshold_expression >2sigma(I)
_cod_data_source_file am6b15250_si_002.cif
_cod_data_source_block DICRO4Ni
_cod_depositor_comments
;
The following automatic conversions were performed:

'_symmetry_cell_setting' value 'Monoclinic' changed to 'monoclinic'
according to
/home/data/users/saulius/crontab/automatic-downloads/current/ACS/lib/dictionaries/cif_core.dic
dictionary named 'cif_core.dic' version 2.4.2 from 2011-04-26.

Automatic conversion script
Id: cif_fix_values 4973 2017-02-22 13:04:09Z antanas 
;
_cod_original_cell_volume 4039.8(6)
_cod_original_sg_symbol_H-M C2/c
_cod_database_code 4514266

loop_
_symmetry_equiv_pos_as_xyz
'x, y, z'
'-x, y, -z+1/2'
'x+1/2, y+1/2, z'
'-x+1/2, y+1/2, -z+1/2'
'-x, -y, -z'
'x, -y, z-1/2'
'-x+1/2, -y+1/2, -z'
'x+1/2, -y+1/2, z-1/2'

loop_
_atom_site_label
_atom_site_type_symbol
_atom_site_fract_x
_atom_site_fract_y
_atom_site_fract_z
_atom_site_U_iso_or_equiv
_atom_site_adp_type
_atom_site_occupancy
_atom_site_symmetry_multiplicity
_atom_site_calc_flag
_atom_site_refinement_flags
_atom_site_disorder_assembly
_atom_site_disorder_group
Ni1 Ni 0.5000 0.27151(3) 0.2500 0.0168(2) Uani 1 2 d S . .
Cr1 Cr 0.56467(4) 0.27939(4) 0.69519(8) 0.0393(3) Uani 1 1 d . . .
O1 O 0.53704(13) 0.27299(12) 0.4988(3) 0.0227(6) Uani 1 1 d . . .
N1 N 0.56978(16) 0.33862(14) 0.2498(4) 0.0202(6) Uani 1 1 d . . .
C1 C 0.5980(2) 0.3393(2) 0.1402(5) 0.0325(10) Uani 1 1 d . . .
H1 H 0.5875 0.3082 0.0624 0.039 Uiso 1 1 calc R . .
O2 O 0.5893(3) 0.2175(3) 0.7801(7) 0.098(2) Uani 1 1 d . . .
N2 N 0.92997(16) 0.70341(14) 0.2472(4) 0.0202(6) Uani 1 1 d . . .
C2 C 0.6413(2) 0.3825(2) 0.1338(5) 0.0332(10) Uani 1 1 d . . .
H2 H 0.6588 0.3817 0.0508 0.040 Uiso 1 1 calc R . .
O3 O 0.6217(3) 0.3275(3) 0.7566(6) 0.102(2) Uani 1 1 d . . .
C3 C 0.65946(19) 0.42734(17) 0.2483(4) 0.0222(7) Uani 1 1 d . . .
O4 O 0.5000 0.3072(5) 0.7500 0.089(3) Uani 1 2 d S . .
C4 C 0.6305(3) 0.4270(2) 0.3629(5) 0.0353(10) Uani 1 1 d . . .
H4 H 0.6405 0.4575 0.4425 0.042 Uiso 1 1 calc R . .
C5 C 0.5873(2) 0.38238(19) 0.3606(5) 0.0333(10) Uani 1 1 d . . .
H5 H 0.5687 0.3824 0.4417 0.040 Uiso 1 1 calc R . .
C6 C 0.7064(2) 0.47523(17) 0.2468(5) 0.0253(8) Uani 1 1 d . . .
C7 C 0.7596(2) 0.4629(2) 0.2012(6) 0.0383(11) Uani 1 1 d . . .
H7 H 0.7664 0.4236 0.1724 0.046 Uiso 1 1 calc R . .
C8 C 0.8029(3) 0.5080(2) 0.1978(7) 0.0429(12) Uani 1 1 d . . .
H8 H 0.8386 0.4994 0.1646 0.051 Uiso 1 1 calc R . .
C9 C 0.7941(2) 0.56484(19) 0.2424(5) 0.0304(9) Uani 1 1 d . A .
C10 C 0.7405(3) 0.5772(2) 0.2852(6) 0.0389(11) Uani 1 1 d . . .
H10 H 0.7339 0.6166 0.3140 0.047 Uiso 1 1 calc R . .
C11 C 0.6968(2) 0.5338(2) 0.2869(6) 0.0347(10) Uani 1 1 d . . .
H11 H 0.6599 0.5433 0.3151 0.042 Uiso 1 1 calc R . .
C12 C 0.8421(2) 0.61301(19) 0.2437(5) 0.0288(9) Uani 1 1 d . . .
C13 C 0.8567(4) 0.6250(3) 0.1066(8) 0.046(2) Uani 0.742(9) 1 d P A 1
H13 H 0.8372 0.6021 0.0104 0.055 Uiso 0.742(9) 1 calc PR A 1
C14 C 0.8999(4) 0.6705(3) 0.1134(7) 0.0407(19) Uani 0.742(9) 1 d P A 1
H14 H 0.9089 0.6791 0.0190 0.049 Uiso 0.742(9) 1 calc PR A 1
C15 C 0.8728(3) 0.6456(3) 0.3799(7) 0.0381(18) Uani 0.742(9) 1 d P A 1
H15 H 0.8645 0.6381 0.4756 0.046 Uiso 0.742(9) 1 calc PR A 1
C16 C 0.9166(3) 0.6900(3) 0.3774(7) 0.0307(15) Uani 0.742(9) 1 d P A 1
H16 H 0.9382 0.7121 0.4741 0.037 Uiso 0.742(9) 1 calc PR A 1
C13' C 0.8200(8) 0.6650(7) 0.138(2) 0.035(4) Uani 0.258(9) 1 d P A 2
H13' H 0.7747 0.6703 0.0703 0.042 Uiso 0.258(9) 1 calc PR A 2
C14' C 0.8664(8) 0.7049(7) 0.142(2) 0.034(4) Uani 0.258(9) 1 d P A 2
H14' H 0.8534 0.7364 0.0655 0.041 Uiso 0.258(9) 1 calc PR A 2
C15' C 0.9036(12) 0.6113(10) 0.354(3) 0.055(6) Uani 0.258(9) 1 d P A 2
H15' H 0.9183 0.5795 0.4297 0.066 Uiso 0.258(9) 1 calc PR A 2
C16' C 0.9473(11) 0.6598(9) 0.356(3) 0.044(6) Uani 0.258(9) 1 d P A 2
H16' H 0.9905 0.6605 0.4387 0.053 Uiso 0.258(9) 1 calc PR A 2

loop_
_atom_site_aniso_label
_atom_site_aniso_U_11
_atom_site_aniso_U_22
_atom_site_aniso_U_33
_atom_site_aniso_U_23
_atom_site_aniso_U_13
_atom_site_aniso_U_12
Ni1 0.0194(3) 0.0143(3) 0.0198(3) 0.000 0.0108(3) 0.000
Cr1 0.0300(4) 0.0715(6) 0.0178(4) -0.0004(3) 0.0107(3) -0.0130(4)
O1 0.0257(14) 0.0242(13) 0.0210(12) -0.0005(10) 0.0120(11) 0.0012(10)
N1 0.0238(15) 0.0185(14) 0.0204(14) -0.0017(11) 0.0107(12) -0.0038(12)
C1 0.038(2) 0.034(2) 0.035(2) -0.0161(17) 0.0237(19) -0.0214(19)
O2 0.090(4) 0.127(5) 0.075(4) 0.064(4) 0.029(3) 0.042(4)
N2 0.0229(15) 0.0175(14) 0.0238(15) -0.0024(12) 0.0130(12) -0.0064(12)
C2 0.039(2) 0.034(2) 0.034(2) -0.0105(18) 0.0216(19) -0.0186(19)
O3 0.092(4) 0.149(6) 0.067(3) -0.053(4) 0.033(3) -0.080(4)
C3 0.0268(19) 0.0200(17) 0.0189(16) -0.0016(13) 0.0075(14) -0.0076(15)
O4 0.072(5) 0.163(8) 0.051(4) 0.000 0.047(4) 0.000
C4 0.056(3) 0.029(2) 0.025(2) -0.0111(16) 0.020(2) -0.021(2)
C5 0.051(3) 0.029(2) 0.027(2) -0.0075(16) 0.0226(19) -0.0134(19)
C6 0.029(2) 0.0225(19) 0.0229(18) -0.0036(14) 0.0082(15) -0.0154(15)
C7 0.039(3) 0.026(2) 0.055(3) -0.008(2) 0.023(2) -0.0106(19)
C8 0.042(3) 0.033(2) 0.063(3) -0.005(2) 0.030(2) -0.018(2)
C9 0.036(2) 0.030(2) 0.0256(19) -0.0004(16) 0.0118(17) -0.0159(18)
C10 0.048(3) 0.025(2) 0.054(3) -0.0092(19) 0.031(2) -0.017(2)
C11 0.040(2) 0.028(2) 0.044(3) -0.0064(18) 0.025(2) -0.0090(18)
C12 0.031(2) 0.028(2) 0.029(2) 0.0003(16) 0.0124(17) -0.0126(17)
C13 0.056(4) 0.055(4) 0.032(3) -0.015(3) 0.024(3) -0.041(4)
C14 0.060(4) 0.045(4) 0.025(3) -0.010(3) 0.025(3) -0.033(3)
C15 0.050(4) 0.049(4) 0.025(3) 0.000(2) 0.024(3) -0.023(3)
C16 0.038(3) 0.037(3) 0.023(3) -0.014(2) 0.017(2) -0.019(3)
C13' 0.022(8) 0.023(8) 0.049(10) -0.004(7) 0.001(7) -0.006(6)
C14' 0.023(8) 0.022(8) 0.060(12) 0.016(8) 0.017(8) 0.003(6)
C15' 0.059(14) 0.040(12) 0.071(15) 0.025(11) 0.031(12) 0.016(10)
C16' 0.039(10) 0.028(10) 0.053(12) 0.017(9) 0.004(9) -0.011(8)

loop_
_atom_type_symbol
_atom_type_description
_atom_type_scat_dispersion_real
_atom_type_scat_dispersion_imag
_atom_type_scat_source
C C 0.0033 0.0016 'International Tables Vol C Tables 4.2.6.8 and 6.1.1.4'
N N 0.0061 0.0033 'International Tables Vol C Tables 4.2.6.8 and 6.1.1.4'
O O 0.0106 0.0060 'International Tables Vol C Tables 4.2.6.8 and 6.1.1.4'
Cr Cr 0.3209 0.6236 'International Tables Vol C Tables 4.2.6.8 and 6.1.1.4'
Ni Ni 0.3393 1.1124 'International Tables Vol C Tables 4.2.6.8 and 6.1.1.4'
H H 0.0000 0.0000 'International Tables Vol C Tables 4.2.6.8 and 6.1.1.4'

loop_
_geom_angle_atom_site_label_1
_geom_angle_atom_site_label_2
_geom_angle_atom_site_label_3
_geom_angle
_geom_angle_site_symmetry_1
_geom_angle_site_symmetry_3
O1 Ni1 O1 178.13(15) . 2_655
O1 Ni1 N1 90.00(11) . .
O1 Ni1 N1 88.69(11) 2_655 .
O1 Ni1 N1 88.69(11) . 2_655
O1 Ni1 N1 90.00(11) 2_655 2_655
N1 Ni1 N1 90.17(17) . 2_655
O1 Ni1 N2 90.67(11) . 3_445
O1 Ni1 N2 90.66(11) 2_655 3_445
N1 Ni1 N2 179.17(12) . 3_445
N1 Ni1 N2 90.34(12) 2_655 3_445
O1 Ni1 N2 90.66(11) . 4_645
O1 Ni1 N2 90.67(11) 2_655 4_645
N1 Ni1 N2 90.34(12) . 4_645
N1 Ni1 N2 179.17(12) 2_655 4_645
N2 Ni1 N2 89.16(17) 3_445 4_645
O2 Cr1 O3 111.2(4) . .
O2 Cr1 O1 110.8(3) . .
O3 Cr1 O1 110.8(2) . .
O2 Cr1 O4 110.0(4) . .
O3 Cr1 O4 105.3(4) . .
O1 Cr1 O4 108.57(10) . .
Cr1 O1 Ni1 175.65(17) . .
C1 N1 C5 116.5(3) . .
C1 N1 Ni1 122.0(3) . .
C5 N1 Ni1 121.5(3) . .
N1 C1 C2 123.5(4) . .
N1 C1 H1 118.3 . .
C2 C1 H1 118.3 . .
C16' N2 C16 45.2(11) . .
C16' N2 C14 98.3(10) . .
C16 N2 C14 116.9(4) . .
C16' N2 C14' 117.2(11) . .
C16 N2 C14' 95.9(9) . .
C14 N2 C14' 51.1(9) . .
C16' N2 Ni1 120.9(9) . 3
C16 N2 Ni1 122.5(3) . 3
C14 N2 Ni1 120.6(3) . 3
C14' N2 Ni1 121.8(7) . 3
C1 C2 C3 119.9(4) . .
C1 C2 H2 120.0 . .
C3 C2 H2 120.0 . .
C2 C3 C4 117.1(4) . .
C2 C3 C6 122.0(3) . .
C4 C3 C6 120.9(3) . .
Cr1 O4 Cr1 138.5(6) . 2_656
C5 C4 C3 119.5(4) . .
C5 C4 H4 120.3 . .
C3 C4 H4 120.3 . .
N1 C5 C4 123.5(4) . .
N1 C5 H5 118.2 . .
C4 C5 H5 118.2 . .
C7 C6 C11 118.9(4) . .
C7 C6 C3 120.4(4) . .
C11 C6 C3 120.7(4) . .
C6 C7 C8 120.2(4) . .
C6 C7 H7 119.9 . .
C8 C7 H7 119.9 . .
C9 C8 C7 120.3(5) . .
C9 C8 H8 119.8 . .
C7 C8 H8 119.8 . .
C8 C9 C10 119.3(4) . .
C8 C9 C12 120.3(4) . .
C10 C9 C12 120.5(4) . .
C11 C10 C9 121.3(4) . .
C11 C10 H10 119.3 . .
C9 C10 H10 119.3 . .
C10 C11 C6 119.9(4) . .
C10 C11 H11 120.0 . .
C6 C11 H11 120.0 . .
C15' C12 C15 48.4(11) . .
C15' C12 C13 98.9(11) . .
C15 C12 C13 118.4(4) . .
C15' C12 C13' 119.5(12) . .
C15 C12 C13' 93.9(8) . .
C13 C12 C13' 54.3(9) . .
C15' C12 C9 119.1(10) . .
C15 C12 C9 120.3(4) . .
C13 C12 C9 121.3(4) . .
C13' C12 C9 121.0(7) . .
C14 C13 C12 118.8(5) . .
C14 C13 H13 120.6 . .
C12 C13 H13 120.6 . .
N2 C14 C13 123.1(5) . .
N2 C14 H14 118.5 . .
C13 C14 H14 118.5 . .
C12 C15 C16 119.1(5) . .
C12 C15 H15 120.4 . .
C16 C15 H15 120.4 . .
N2 C16 C15 123.7(5) . .
N2 C16 H16 118.2 . .
C15 C16 H16 118.2 . .
C14' C13' C12 117.4(14) . .
C14' C13' H13' 121.3 . .
C12 C13' H13' 121.3 . .
C13' C14' N2 124.5(15) . .
C13' C14' H14' 117.8 . .
N2 C14' H14' 117.8 . .
C12 C15' C16' 117.3(17) . .
C12 C15' H15' 121.3 . .
C16' C15' H15' 121.3 . .
N2 C16' C15' 123.3(17) . .
N2 C16' H16' 118.4 . .
C15' C16' H16' 118.4 . .

loop_
_geom_bond_atom_site_label_1
_geom_bond_atom_site_label_2
_geom_bond_distance
_geom_bond_site_symmetry_2
Ni1 O1 2.048(3) .
Ni1 O1 2.048(3) 2_655
Ni1 N1 2.144(3) .
Ni1 N1 2.144(3) 2_655
Ni1 N2 2.157(3) 3_445
Ni1 N2 2.157(3) 4_645
Cr1 O2 1.582(5) .
Cr1 O3 1.582(5) .
Cr1 O1 1.624(3) .
Cr1 O4 1.769(4) .
N1 C1 1.334(5) .
N1 C5 1.344(5) .
C1 C2 1.372(6) .
C1 H1 0.9500 .
N2 C16' 1.331(18) .
N2 C16 1.331(6) .
N2 C14 1.343(6) .
N2 C14' 1.345(18) .
N2 Ni1 2.157(3) 3
C2 C3 1.382(5) .
C2 H2 0.9500 .
C3 C4 1.386(6) .
C3 C6 1.490(5) .
O4 Cr1 1.769(4) 2_656
C4 C5 1.373(6) .
C4 H4 0.9500 .
C5 H5 0.9500 .
C6 C7 1.390(6) .
C6 C11 1.405(6) .
C7 C8 1.394(6) .
C7 H7 0.9500 .
C8 C9 1.378(7) .
C8 H8 0.9500 .
C9 C10 1.385(7) .
C9 C12 1.504(5) .
C10 C11 1.369(6) .
C10 H10 0.9500 .
C11 H11 0.9500 .
C12 C15' 1.33(3) .
C12 C15 1.358(7) .
C12 C13 1.398(7) .
C12 C13' 1.464(18) .
C13 C14 1.379(8) .
C13 H13 0.9500 .
C14 H14 0.9500 .
C15 C16 1.387(8) .
C15 H15 0.9500 .
C16 H16 0.9500 .
C13' C14' 1.34(2) .
C13' H13' 0.9500 .
C14' H14' 0.9500 .
C15' C16' 1.45(3) .
C15' H15' 0.9500 .
C16' H16' 0.9500 .

loop_
_geom_torsion_atom_site_label_1
_geom_torsion_atom_site_label_2
_geom_torsion_atom_site_label_3
_geom_torsion_atom_site_label_4
_geom_torsion
_geom_torsion_site_symmetry_1
_geom_torsion_site_symmetry_4
O1 Ni1 N1 C1 144.2(3) . .
O1 Ni1 N1 C1 -37.1(3) 2_655 .
N1 Ni1 N1 C1 -127.1(4) 2_655 .
N2 Ni1 N1 C1 53.5(4) 4_645 .
O1 Ni1 N1 C5 -36.0(3) . .
O1 Ni1 N1 C5 142.7(3) 2_655 .
N1 Ni1 N1 C5 52.7(3) 2_655 .
N2 Ni1 N1 C5 -126.6(3) 4_645 .
C5 N1 C1 C2 -1.8(7) . .
Ni1 N1 C1 C2 178.0(4) . .
N1 C1 C2 C3 2.2(8) . .
C1 C2 C3 C4 -2.0(7) . .
C1 C2 C3 C6 179.9(4) . .
O2 Cr1 O4 Cr1 -29.9(3) . 2_656
O3 Cr1 O4 Cr1 -149.8(3) . 2_656
O1 Cr1 O4 Cr1 91.55(15) . 2_656
C2 C3 C4 C5 1.6(7) . .
C6 C3 C4 C5 179.8(4) . .
C1 N1 C5 C4 1.4(7) . .
Ni1 N1 C5 C4 -178.4(4) . .
C3 C4 C5 N1 -1.4(8) . .
C2 C3 C6 C7 -36.1(6) . .
C4 C3 C6 C7 145.9(5) . .
C2 C3 C6 C11 142.2(5) . .
C4 C3 C6 C11 -35.9(6) . .
C11 C6 C7 C8 0.8(8) . .
C3 C6 C7 C8 179.1(4) . .
C6 C7 C8 C9 1.2(8) . .
C7 C8 C9 C10 -2.2(8) . .
C7 C8 C9 C12 178.1(5) . .
C8 C9 C10 C11 1.2(8) . .
C12 C9 C10 C11 -179.1(4) . .
C9 C10 C11 C6 0.9(8) . .
C7 C6 C11 C10 -1.9(7) . .
C3 C6 C11 C10 179.8(4) . .
C8 C9 C12 C15' -69.1(14) . .
C10 C9 C12 C15' 111.2(14) . .
C8 C9 C12 C15 -125.4(6) . .
C10 C9 C12 C15 54.9(7) . .
C8 C9 C12 C13 53.9(8) . .
C10 C9 C12 C13 -125.8(6) . .
C8 C9 C12 C13' 118.3(10) . .
C10 C9 C12 C13' -61.4(11) . .
C15' C12 C13 C14 -49.3(13) . .
C15 C12 C13 C14 -2.1(11) . .
C13' C12 C13 C14 70.7(10) . .
C9 C12 C13 C14 178.5(6) . .
C16' N2 C14 C13 43.9(14) . .
C16 N2 C14 C13 0.3(10) . .
C14' N2 C14 C13 -74.6(12) . .
Ni1 N2 C14 C13 177.5(6) 3 .
C12 C13 C14 N2 1.5(12) . .
C15' C12 C15 C16 76.8(14) . .
C13 C12 C15 C16 1.0(10) . .
C13' C12 C15 C16 -50.0(10) . .
C9 C12 C15 C16 -179.6(6) . .
C16' N2 C16 C15 -75.5(13) . .
C14 N2 C16 C15 -1.5(10) . .
C14' N2 C16 C15 47.5(11) . .
Ni1 N2 C16 C15 -178.6(6) 3 .
C12 C15 C16 N2 0.8(11) . .
C15' C12 C13' C14' 10(2) . .
C15 C12 C13' C14' 53.4(17) . .
C13 C12 C13' C14' -69.2(17) . .
C9 C12 C13' C14' -177.5(14) . .
C12 C13' C14' N2 -7(3) . .
C16' N2 C14' C13' -1(3) . .
C16 N2 C14' C13' -43(2) . .
C14 N2 C14' C13' 76.9(19) . .
Ni1 N2 C14' C13' -177.5(15) 3 .
C15 C12 C15' C16' -71(2) . .
C13 C12 C15' C16' 49(2) . .
C13' C12 C15' C16' -5(3) . .
C9 C12 C15' C16' -177.4(17) . .
C16 N2 C16' C15' 77(2) . .
C14 N2 C16' C15' -43(3) . .
C14' N2 C16' C15' 7(3) . .
Ni1 N2 C16' C15' -176.6(18) 3 .
C12 C15' C16' N2 -4(4) . .

loop_
_platon_squeeze_void_nr
_platon_squeeze_void_average_x
_platon_squeeze_void_average_y
_platon_squeeze_void_average_z
_platon_squeeze_void_volume
_platon_squeeze_void_count_electrons
_platon_squeeze_void_content
1 0.000 0.500 -0.015 259 75 ' '
2 0.500 0.000 0.034 259 75 ' '
